data_7123865
loop_
_publ_author_name
'Lorzing, Gregory'
'Gosselin, Eric'
'Lindner, Brian S.'
'Bhattacharjee, Rameswar'
'Yap, Glenn'
'Caratzoulas, Stavros'
'Bloch, Eric D.'

_publ_section_title
;
 Design and Synthesis of Capped-Paddlewheel-Based Porous Coordination
 Cages
;
_journal_name_full 'Chemical Communications'
_journal_paper_doi 10.1039/C9CC05002G
_journal_year 2019
_chemical_formula_moiety 'C38 H42 Mo2 N8, 0.5(C2 H3 N)'
_chemical_formula_sum 'C39 H43.5 Mo2 N8.5'
_chemical_formula_weight 823.20
_space_group_crystal_system triclinic
_space_group_IT_number 2
_space_group_name_Hall '-P 1'
_space_group_name_H-M_alt 'P -1'
_symmetry_space_group_name_Hall '-P 1'
_symmetry_space_group_name_H-M 'P -1'
_atom_sites_solution_hydrogens geom
_audit_creation_method SHELXL-2017/1
_audit_update_record
;
2018-04-26 deposited with the CCDC.    2019-07-16 downloaded from the CCDC.
;
_cell_angle_alpha 64.0710(10)
_cell_angle_beta 82.3250(10)
_cell_angle_gamma 89.9970(10)
_cell_formula_units_Z 4
_cell_length_a 16.0829(5)
_cell_length_b 18.2035(6)
_cell_length_c 19.6805(7)
_cell_measurement_reflns_used 9944
_cell_measurement_temperature 200(2)
_cell_measurement_theta_max 22.59
_cell_measurement_theta_min 2.28
_cell_volume 5124.3(3)
_computing_cell_refinement 'Bruker SAINT'
_computing_data_collection 'Bruker APEX2'
_computing_data_reduction 'Bruker SAINT'
_computing_molecular_graphics 'Bruker SHELXTL'
_computing_publication_material 'Bruker SHELXTL'
_computing_structure_refinement 'SHELXL-2017/1 (Sheldrick, 2017)'
_computing_structure_solution 'SHELXS-97 (Sheldrick 2008)'
_diffrn_ambient_temperature 200(2)
_diffrn_detector_area_resol_mean 8.33
_diffrn_measured_fraction_theta_full 0.998
_diffrn_measured_fraction_theta_max 0.997
_diffrn_measurement_device_type 'Bruker AXS APEX diffractometer'
_diffrn_measurement_method '\f and \w scans'
_diffrn_radiation_type MoK\a
_diffrn_radiation_wavelength 0.71073
_diffrn_reflns_av_R_equivalents 0.0625
_diffrn_reflns_av_unetI/netI 0.0613
_diffrn_reflns_Laue_measured_fraction_full 0.998
_diffrn_reflns_Laue_measured_fraction_max 0.997
_diffrn_reflns_limit_h_max 20
_diffrn_reflns_limit_h_min -20
_diffrn_reflns_limit_k_max 23
_diffrn_reflns_limit_k_min -23
_diffrn_reflns_limit_l_max 25
_diffrn_reflns_limit_l_min -25
_diffrn_reflns_number 96943
_diffrn_reflns_point_group_measured_fraction_full 0.998
_diffrn_reflns_point_group_measured_fraction_max 0.997
_diffrn_reflns_theta_full 25.242
_diffrn_reflns_theta_max 27.125
_diffrn_reflns_theta_min 1.276
_exptl_absorpt_coefficient_mu 0.518
_exptl_absorpt_correction_T_max 0.7455
_exptl_absorpt_correction_T_min 0.6959
_exptl_absorpt_correction_type multi-scan
_exptl_absorpt_process_details 'APEX3 (Bruker, 2007)'
_exptl_crystal_colour orange
_exptl_crystal_density_diffrn 1.067
_exptl_crystal_description block
_exptl_crystal_F_000 1684
_exptl_crystal_size_max 0.316
_exptl_crystal_size_mid 0.295
_exptl_crystal_size_min 0.144
_refine_diff_density_max 0.923
_refine_diff_density_min -0.515
_refine_diff_density_rms 0.068
_refine_ls_extinction_method none
_refine_ls_goodness_of_fit_ref 1.002
_refine_ls_hydrogen_treatment constr
_refine_ls_matrix_type full
_refine_ls_number_parameters 909
_refine_ls_number_reflns 22619
_refine_ls_number_restraints 0
_refine_ls_restrained_S_all 1.002
_refine_ls_R_factor_all 0.0862
_refine_ls_R_factor_gt 0.0466
_refine_ls_shift/su_max 0.001
_refine_ls_shift/su_mean 0.000
_refine_ls_structure_factor_coef Fsqd
_refine_ls_weighting_details 'w=1/[\s^2^(Fo^2^)+(0.0540P)^2^] where P=(Fo^2^+2Fc^2^)/3'
_refine_ls_weighting_scheme calc
_refine_ls_wR_factor_gt 0.1042
_refine_ls_wR_factor_ref 0.1183
_reflns_Friedel_coverage 0.000
_reflns_number_gt 13717
_reflns_number_total 22619
_reflns_threshold_expression 'I > 2\s(I)'
_cod_data_source_file c9cc05002g2.cif
_cod_data_source_block eric165_sq
_cod_original_formula_sum 'C39 H43.50 Mo2 N8.50'
_cod_database_code 7123865
_shelx_shelxl_version_number 2017/1
_shelx_space_group_comment
; 
The symmetry employed for this shelxl refinement is uniquely defined 
by the following loop, which should always be used as a source of 
symmetry information in preference to the above space-group names. 
They are only intended as comments. 
;
_shelx_estimated_absorpt_t_min 0.853
_shelx_estimated_absorpt_t_max 0.929

loop_
_space_group_symop_operation_xyz
'x, y, z'
'-x, -y, -z'

loop_
_atom_site_label
_atom_site_type_symbol
_atom_site_fract_x
_atom_site_fract_y
_atom_site_fract_z
_atom_site_U_iso_or_equiv
_atom_site_adp_type
_atom_site_occupancy
_atom_site_site_symmetry_order
_atom_site_calc_flag
_atom_site_refinement_flags_posn
_atom_site_refinement_flags_adp
Mo1 Mo 0.33440(2) 0.63581(2) 0.23828(2) 0.03595(8) Uani 1 1 d . .
Mo2 Mo 0.46425(2) 0.63902(2) 0.24610(2) 0.03571(8) Uani 1 1 d . .
Mo3 Mo 0.21326(2) -0.12795(2) 0.74002(2) 0.04182(9) Uani 1 1 d . .
Mo4 Mo 0.34554(2) -0.12881(2) 0.73666(2) 0.03947(8) Uani 1 1 d . .
N1 N 0.34718(16) 0.74425(15) 0.13537(14) 0.0348(6) Uani 1 1 d . .
N2 N 0.48840(16) 0.74692(15) 0.14247(14) 0.0357(6) Uani 1 1 d . .
N3 N 0.34946(17) 0.56041(16) 0.18248(15) 0.0373(6) Uani 1 1 d . .
N4 N 0.48829(16) 0.55811(15) 0.19568(14) 0.0358(6) Uani 1 1 d . .
N5 N 0.28116(19) 0.70188(18) 0.30142(17) 0.0476(7) Uani 1 1 d . .
N6 N 0.46659(18) 0.71466(17) 0.30617(16) 0.0442(7) Uani 1 1 d . .
N7 N 0.28502(19) 0.52847(19) 0.34097(17) 0.0500(8) Uani 1 1 d . .
N8 N 0.47028(19) 0.53477(18) 0.35490(17) 0.0472(7) Uani 1 1 d . .
N9 N 0.20393(17) -0.04347(17) 0.78612(16) 0.0433(7) Uani 1 1 d . .
N10 N 0.34628(17) -0.04538(16) 0.78515(15) 0.0380(6) Uani 1 1 d . .
N11 N 0.19406(17) -0.23049(16) 0.84690(15) 0.0395(7) Uani 1 1 d . .
N12 N 0.33637(17) -0.23081(16) 0.84379(15) 0.0371(6) Uani 1 1 d . .
N13 N 0.1981(2) -0.0234(2) 0.63481(17) 0.0538(8) Uani 1 1 d . .
N14 N 0.38956(19) -0.02666(18) 0.62589(17) 0.0486(8) Uani 1 1 d . .
N15 N 0.1876(2) -0.1990(2) 0.68012(18) 0.0588(9) Uani 1 1 d . .
N16 N 0.37584(19) -0.20669(18) 0.68032(16) 0.0474(7) Uani 1 1 d . .
N17 N 0.7799(4) -0.1393(5) 0.8153(4) 0.160(3) Uani 1 1 d . .
C1 C 0.1964(2) 0.7546(2) 0.1412(2) 0.0503(9) Uani 1 1 d . .
H1 H 0.190109 0.708761 0.190002 0.060 Uiso 1 1 calc R U
C2 C 0.1260(2) 0.7914(2) 0.1125(2) 0.0558(10) Uani 1 1 d . .
H2 H 0.072173 0.770123 0.141712 0.067 Uiso 1 1 calc R U
C3 C 0.1319(2) 0.8592(2) 0.0415(2) 0.0508(9) Uani 1 1 d . .
C4 C 0.2111(2) 0.8845(2) 0.0008(2) 0.0555(10) Uani 1 1 d . .
H4 H 0.217221 0.930011 -0.048208 0.067 Uiso 1 1 calc R U
C5 C 0.2824(2) 0.8468(2) 0.0279(2) 0.0510(9) Uani 1 1 d . .
H5 H 0.335625 0.864905 -0.003347 0.061 Uiso 1 1 calc R U
C6 C 0.2764(2) 0.7828(2) 0.10047(18) 0.0370(8) Uani 1 1 d . .
C7 C 0.0548(2) 0.9013(3) 0.0133(2) 0.0687(12) Uani 1 1 d . .
H7A H 0.071382 0.953147 -0.032110 0.103 Uiso 1 1 calc R U
H7B H 0.022121 0.912044 0.053373 0.103 Uiso 1 1 calc R U
H7C H 0.020513 0.866164 0.000268 0.103 Uiso 1 1 calc R U
C8 C 0.5966(2) 0.8152(2) 0.0303(2) 0.0519(9) Uani 1 1 d . .
H8 H 0.558584 0.812506 -0.001616 0.062 Uiso 1 1 calc R U
C9 C 0.6776(3) 0.8491(2) -0.0010(2) 0.0614(11) Uani 1 1 d . .
H9 H 0.694907 0.868776 -0.054347 0.074 Uiso 1 1 calc R U
C10 C 0.7343(2) 0.8548(2) 0.0444(3) 0.0636(12) Uani 1 1 d . .
C11 C 0.7079(2) 0.8253(2) 0.1211(3) 0.0592(11) Uani 1 1 d . .
H11 H 0.745828 0.828549 0.152896 0.071 Uiso 1 1 calc R U
C12 C 0.6272(2) 0.7907(2) 0.1535(2) 0.0475(9) Uani 1 1 d . .
H12 H 0.610354 0.770577 0.206962 0.057 Uiso 1 1 calc R U
C13 C 0.5709(2) 0.78527(19) 0.1082(2) 0.0396(8) Uani 1 1 d . .
C14 C 0.8230(3) 0.8934(3) 0.0090(3) 0.0944(17) Uani 1 1 d . .
H14A H 0.849090 0.867787 -0.022462 0.142 Uiso 1 1 calc R U
H14B H 0.856402 0.885006 0.049670 0.142 Uiso 1 1 calc R U
H14C H 0.820518 0.952186 -0.022901 0.142 Uiso 1 1 calc R U
C15 C 0.4239(2) 0.7809(2) 0.10711(18) 0.0373(8) Uani 1 1 d . .
H15 H 0.432477 0.831090 0.061868 0.045 Uiso 1 1 calc R U
C16 C 0.2000(2) 0.5426(2) 0.1820(2) 0.0537(10) Uani 1 1 d . .
H16 H 0.189284 0.551645 0.226272 0.064 Uiso 1 1 calc R U
C17 C 0.1334(3) 0.5305(2) 0.1496(3) 0.0645(11) Uani 1 1 d . .
H17 H 0.077651 0.532491 0.171542 0.077 Uiso 1 1 calc R U
C18 C 0.1456(3) 0.5157(2) 0.0867(2) 0.0568(10) Uani 1 1 d . .
C19 C 0.2269(2) 0.5151(2) 0.0553(2) 0.0544(10) Uani 1 1 d . .
H19 H 0.236868 0.505295 0.011404 0.065 Uiso 1 1 calc R U
C20 C 0.2947(2) 0.5284(2) 0.0858(2) 0.0501(9) Uani 1 1 d . .
H20 H 0.350258 0.528554 0.062142 0.060 Uiso 1 1 calc R U
C21 C 0.2823(2) 0.54166(19) 0.1505(2) 0.0430(8) Uani 1 1 d . .
C22 C 0.0720(3) 0.5030(3) 0.0514(3) 0.0747(13) Uani 1 1 d . .
H22A H 0.060742 0.555308 0.010196 0.112 Uiso 1 1 calc R U
H22B H 0.022135 0.481865 0.090506 0.112 Uiso 1 1 calc R U
H22C H 0.085572 0.463656 0.030603 0.112 Uiso 1 1 calc R U
C23 C 0.5785(2) 0.4510(2) 0.1890(2) 0.0565(10) Uani 1 1 d . .
H23 H 0.530712 0.418293 0.192140 0.068 Uiso 1 1 calc R U
C24 C 0.6580(2) 0.4239(2) 0.1826(2) 0.0583(10) Uani 1 1 d . .
H24 H 0.663523 0.373548 0.179391 0.070 Uiso 1 1 calc R U
C25 C 0.7302(2) 0.4668(2) 0.1807(2) 0.0506(9) Uani 1 1 d . .
C26 C 0.7183(2) 0.5406(2) 0.1825(2) 0.0609(11) Uani 1 1 d . .
H26 H 0.765828 0.572661 0.180799 0.073 Uiso 1 1 calc R U
C27 C 0.6392(2) 0.5700(2) 0.1867(2) 0.0534(10) Uani 1 1 d . .
H27 H 0.633809 0.621880 0.186868 0.064 Uiso 1 1 calc R U
C28 C 0.5684(2) 0.52513(19) 0.19074(17) 0.0367(8) Uani 1 1 d . .
C29 C 0.8163(2) 0.4355(3) 0.1755(3) 0.0749(13) Uani 1 1 d . .
H29A H 0.841980 0.457937 0.121847 0.112 Uiso 1 1 calc R U
H29B H 0.811454 0.375629 0.197644 0.112 Uiso 1 1 calc R U
H29C H 0.851391 0.452642 0.203772 0.112 Uiso 1 1 calc R U
C30 C 0.4235(2) 0.5323(2) 0.17477(18) 0.0395(8) Uani 1 1 d . .
H30 H 0.430705 0.493768 0.154324 0.047 Uiso 1 1 calc R U
C31 C 0.2487(3) 0.7276(3) 0.3393(2) 0.0633(11) Uani 1 1 d . .
C32 C 0.2064(4) 0.7597(4) 0.3906(3) 0.125(2) Uani 1 1 d . .
H32A H 0.227118 0.816557 0.373198 0.187 Uiso 1 1 calc R U
H32B H 0.218312 0.726542 0.442573 0.187 Uiso 1 1 calc R U
H32C H 0.145622 0.757305 0.390164 0.187 Uiso 1 1 calc R U
C33 C 0.4673(2) 0.7556(2) 0.3351(2) 0.0519(9) Uani 1 1 d . .
C34 C 0.4671(3) 0.8101(3) 0.3732(3) 0.0863(15) Uani 1 1 d . .
H34A H 0.522344 0.839429 0.360028 0.129 Uiso 1 1 calc R U
H34B H 0.454661 0.777284 0.428691 0.129 Uiso 1 1 calc R U
H34C H 0.424023 0.849622 0.356086 0.129 Uiso 1 1 calc R U
C35 C 0.2608(3) 0.4715(3) 0.3940(2) 0.0607(11) Uani 1 1 d . .
C36 C 0.2302(3) 0.3978(3) 0.4634(3) 0.0952(17) Uani 1 1 d . .
H36A H 0.169309 0.388879 0.467076 0.143 Uiso 1 1 calc R U
H36B H 0.242491 0.404291 0.507943 0.143 Uiso 1 1 calc R U
H36C H 0.258156 0.350657 0.461694 0.143 Uiso 1 1 calc R U
C37 C 0.4703(2) 0.4801(2) 0.4121(2) 0.0507(9) Uani 1 1 d . .
C38 C 0.4683(3) 0.4095(2) 0.4869(2) 0.0706(13) Uani 1 1 d . .
H38A H 0.525830 0.398167 0.497885 0.106 Uiso 1 1 calc R U
H38B H 0.441231 0.361535 0.486398 0.106 Uiso 1 1 calc R U
H38C H 0.436393 0.421620 0.526447 0.106 Uiso 1 1 calc R U
C39 C 0.1218(3) 0.0762(3) 0.7685(3) 0.0675(12) Uani 1 1 d . .
H39 H 0.171610 0.110910 0.753439 0.081 Uiso 1 1 calc R U
C40 C 0.0437(3) 0.1084(3) 0.7690(3) 0.0814(15) Uani 1 1 d . .
H40 H 0.040839 0.165090 0.755618 0.098 Uiso 1 1 calc R U
C41 C -0.0303(3) 0.0600(3) 0.7885(2) 0.0633(11) Uani 1 1 d . .
C42 C -0.0245(2) -0.0205(3) 0.8090(2) 0.0611(11) Uani 1 1 d . .
H42 H -0.074330 -0.054746 0.822311 0.073 Uiso 1 1 calc R U
C43 C 0.0527(2) -0.0542(2) 0.8111(2) 0.0592(10) Uani 1 1 d . .
H43 H 0.054712 -0.111512 0.827486 0.071 Uiso 1 1 calc R U
C44 C 0.1269(2) -0.0062(2) 0.78976(19) 0.0443(8) Uani 1 1 d . .
C45 C -0.1149(3) 0.0965(3) 0.7846(3) 0.0878(15) Uani 1 1 d . .
H45A H -0.106777 0.156383 0.758462 0.132 Uiso 1 1 calc R U
H45B H -0.144647 0.079400 0.836484 0.132 Uiso 1 1 calc R U
H45C H -0.148000 0.077538 0.756344 0.132 Uiso 1 1 calc R U
C46 C 0.4195(2) 0.0071(2) 0.8589(2) 0.0538(10) Uani 1 1 d . .
H46 H 0.367331 0.011636 0.885342 0.065 Uiso 1 1 calc R U
C47 C 0.4936(3) 0.0290(2) 0.8757(2) 0.0638(11) Uani 1 1 d . .
H47 H 0.490965 0.048189 0.913617 0.077 Uiso 1 1 calc R U
C48 C 0.5706(2) 0.0239(2) 0.8395(2) 0.0522(10) Uani 1 1 d . .
C49 C 0.5714(2) -0.0053(3) 0.7862(2) 0.0650(12) Uani 1 1 d . .
H49 H 0.623931 -0.010701 0.760887 0.078 Uiso 1 1 calc R U
C50 C 0.4983(2) -0.0271(2) 0.7678(2) 0.0591(11) Uani 1 1 d . .
H50 H 0.501391 -0.046397 0.729887 0.071 Uiso 1 1 calc R U
C51 C 0.4201(2) -0.02118(19) 0.80448(19) 0.0404(8) Uani 1 1 d . .
C52 C 0.6520(3) 0.0517(3) 0.8551(3) 0.0746(13) Uani 1 1 d . .
H52A H 0.699426 0.028984 0.835701 0.112 Uiso 1 1 calc R U
H52B H 0.649956 0.032479 0.910280 0.112 Uiso 1 1 calc R U
H52C H 0.659011 0.111637 0.829467 0.112 Uiso 1 1 calc R U
C53 C 0.2747(2) -0.0138(2) 0.79616(18) 0.0421(8) Uani 1 1 d . .
H53 H 0.273625 0.029369 0.811001 0.050 Uiso 1 1 calc R U
C54 C 0.0470(2) -0.2656(2) 0.8523(2) 0.0553(10) Uani 1 1 d . .
H54 H 0.058926 -0.257728 0.800869 0.066 Uiso 1 1 calc R U
C55 C -0.0347(2) -0.2832(2) 0.8888(2) 0.0577(10) Uani 1 1 d . .
H55 H -0.078492 -0.286357 0.862038 0.069 Uiso 1 1 calc R U
C56 C -0.0538(2) -0.2964(2) 0.9639(3) 0.0598(11) Uani 1 1 d . .
C57 C 0.0113(2) -0.2924(2) 1.0014(2) 0.0552(10) Uani 1 1 d . .
H57 H -0.000677 -0.302778 1.053473 0.066 Uiso 1 1 calc R U
C58 C 0.0932(2) -0.2737(2) 0.9651(2) 0.0495(9) Uani 1 1 d . .
H58 H 0.136887 -0.270762 0.992114 0.059 Uiso 1 1 calc R U
C59 C 0.1119(2) -0.25917(19) 0.8892(2) 0.0425(8) Uani 1 1 d . .
C60 C -0.1445(3) -0.3157(3) 1.0042(3) 0.0841(15) Uani 1 1 d . .
H60A H -0.181052 -0.278002 0.970605 0.126 Uiso 1 1 calc R U
H60B H -0.148454 -0.309449 1.051463 0.126 Uiso 1 1 calc R U
H60C H -0.162260 -0.372129 1.016313 0.126 Uiso 1 1 calc R U
C61 C 0.4102(2) -0.2878(2) 0.95657(19) 0.0448(9) Uani 1 1 d . .
H61 H 0.362327 -0.282203 0.987496 0.054 Uiso 1 1 calc R U
C62 C 0.4806(2) -0.3192(2) 0.9876(2) 0.0494(9) Uani 1 1 d . .
H62 H 0.480491 -0.335923 1.040625 0.059 Uiso 1 1 calc R U
C63 C 0.5528(2) -0.3277(2) 0.9444(2) 0.0475(9) Uani 1 1 d . .
C64 C 0.5508(2) -0.3031(2) 0.8676(2) 0.0497(9) Uani 1 1 d . .
H64 H 0.599027 -0.307980 0.836624 0.060 Uiso 1 1 calc R U
C65 C 0.4797(2) -0.2711(2) 0.8347(2) 0.0474(9) Uani 1 1 d . .
H65 H 0.479759 -0.254165 0.781712 0.057 Uiso 1 1 calc R U
C66 C 0.4090(2) -0.26412(19) 0.87911(18) 0.0377(8) Uani 1 1 d . .
C67 C 0.6316(3) -0.3609(3) 0.9790(2) 0.0690(12) Uani 1 1 d . .
H67A H 0.673806 -0.364880 0.940100 0.103 Uiso 1 1 calc R U
H67B H 0.617809 -0.415303 1.021789 0.103 Uiso 1 1 calc R U
H67C H 0.654035 -0.323954 0.997298 0.103 Uiso 1 1 calc R U
C68 C 0.2606(2) -0.2626(2) 0.87995(19) 0.0406(8) Uani 1 1 d . .
H68 H 0.253602 -0.308044 0.929074 0.049 Uiso 1 1 calc R U
C69 C 0.1927(3) 0.0347(3) 0.5832(3) 0.0747(13) Uani 1 1 d . .
C70 C 0.1871(4) 0.1126(3) 0.5147(3) 0.124(2) Uani 1 1 d . .
H70A H 0.227295 0.114826 0.471694 0.186 Uiso 1 1 calc R U
H70B H 0.200221 0.158801 0.525335 0.186 Uiso 1 1 calc R U
H70C H 0.129995 0.115824 0.501743 0.186 Uiso 1 1 calc R U
C71 C 0.4116(3) 0.0271(2) 0.5691(2) 0.0543(10) Uani 1 1 d . .
C72 C 0.4400(3) 0.0977(3) 0.4950(2) 0.0787(14) Uani 1 1 d . .
H72A H 0.437576 0.081749 0.453760 0.118 Uiso 1 1 calc R U
H72B H 0.497893 0.115704 0.493518 0.118 Uiso 1 1 calc R U
H72C H 0.403305 0.142585 0.488547 0.118 Uiso 1 1 calc R U
C73 C 0.1736(3) -0.2263(3) 0.6412(3) 0.0821(15) Uani 1 1 d . .
C74 C 0.1569(4) -0.2622(5) 0.5902(4) 0.158(3) Uani 1 1 d . .
H74A H 0.196717 -0.236922 0.542668 0.237 Uiso 1 1 calc R U
H74B H 0.099381 -0.252495 0.578666 0.237 Uiso 1 1 calc R U
H74C H 0.163554 -0.321271 0.615252 0.237 Uiso 1 1 calc R U
C75 C 0.3890(2) -0.2482(2) 0.6516(2) 0.0536(10) Uani 1 1 d . .
C76 C 0.4063(3) -0.3035(3) 0.6153(3) 0.0830(15) Uani 1 1 d . .
H76A H 0.402289 -0.274112 0.560750 0.125 Uiso 1 1 calc R U
H76B H 0.365046 -0.350640 0.639370 0.125 Uiso 1 1 calc R U
H76C H 0.462965 -0.322560 0.621825 0.125 Uiso 1 1 calc R U
C77 C 0.7505(4) -0.1389(4) 0.7680(3) 0.0977(18) Uani 1 1 d . .
C78 C 0.7037(4) -0.1406(3) 0.7108(3) 0.118(2) Uani 1 1 d . .
H78A H 0.724117 -0.094558 0.661310 0.178 Uiso 1 1 calc R U
H78B H 0.643834 -0.136199 0.725381 0.178 Uiso 1 1 calc R U
H78C H 0.711279 -0.192155 0.707047 0.178 Uiso 1 1 calc R U

loop_
_atom_site_aniso_label
_atom_site_aniso_U_11
_atom_site_aniso_U_22
_atom_site_aniso_U_33
_atom_site_aniso_U_23
_atom_site_aniso_U_13
_atom_site_aniso_U_12
Mo1 0.03338(16) 0.03876(17) 0.03781(16) -0.01827(13) -0.00722(13) 0.00206(13)
Mo2 0.03498(17) 0.03671(16) 0.03932(16) -0.01902(13) -0.01019(13) 0.00322(13)
Mo3 0.04026(18) 0.04378(18) 0.04211(18) -0.01918(14) -0.00750(14) -0.00023(14)
Mo4 0.04000(18) 0.04070(18) 0.03841(17) -0.01876(14) -0.00341(14) -0.00034(14)
N1 0.0317(15) 0.0374(15) 0.0373(15) -0.0177(12) -0.0077(12) 0.0057(12)
N2 0.0321(15) 0.0388(15) 0.0390(15) -0.0189(12) -0.0078(12) 0.0008(12)
N3 0.0347(16) 0.0403(16) 0.0435(16) -0.0220(13) -0.0143(13) 0.0036(13)
N4 0.0353(16) 0.0348(15) 0.0393(15) -0.0176(12) -0.0079(12) 0.0038(12)
N5 0.0433(18) 0.058(2) 0.0477(18) -0.0283(16) -0.0102(15) 0.0093(15)
N6 0.0486(19) 0.0449(17) 0.0457(17) -0.0241(15) -0.0141(14) 0.0031(14)
N7 0.051(2) 0.0507(19) 0.0413(18) -0.0137(15) -0.0072(15) -0.0025(16)
N8 0.058(2) 0.0486(18) 0.0451(18) -0.0259(15) -0.0205(15) 0.0104(15)
N9 0.0390(17) 0.0454(17) 0.0493(17) -0.0235(14) -0.0097(14) 0.0062(14)
N10 0.0364(16) 0.0373(15) 0.0397(15) -0.0169(13) -0.0038(13) -0.0011(13)
N11 0.0385(17) 0.0379(16) 0.0402(16) -0.0162(13) -0.0030(13) -0.0013(13)
N12 0.0382(16) 0.0381(15) 0.0383(15) -0.0201(13) -0.0047(13) 0.0015(13)
N13 0.052(2) 0.057(2) 0.0440(18) -0.0137(16) -0.0097(16) 0.0043(17)
N14 0.054(2) 0.0459(18) 0.0439(18) -0.0198(15) -0.0023(15) -0.0022(15)
N15 0.060(2) 0.072(2) 0.050(2) -0.0317(18) -0.0064(17) -0.0083(18)
N16 0.0504(19) 0.0533(19) 0.0415(17) -0.0239(15) -0.0056(14) 0.0047(15)
N17 0.119(5) 0.248(8) 0.132(5) -0.100(6) -0.026(4) 0.016(5)
C1 0.037(2) 0.055(2) 0.052(2) -0.0165(18) -0.0119(18) 0.0031(18)
C2 0.034(2) 0.069(3) 0.065(3) -0.030(2) -0.0086(19) 0.0025(19)
C3 0.047(2) 0.058(2) 0.061(2) -0.035(2) -0.025(2) 0.0172(19)
C4 0.051(2) 0.061(3) 0.049(2) -0.0183(19) -0.0147(19) 0.008(2)
C5 0.040(2) 0.065(3) 0.043(2) -0.0188(19) -0.0078(17) 0.0094(19)
C6 0.0365(19) 0.0409(19) 0.0398(19) -0.0220(16) -0.0109(16) 0.0055(15)
C7 0.050(3) 0.076(3) 0.085(3) -0.034(2) -0.028(2) 0.021(2)
C8 0.049(2) 0.052(2) 0.052(2) -0.0214(19) -0.0067(19) 0.0035(19)
C9 0.053(3) 0.061(3) 0.059(3) -0.019(2) 0.002(2) -0.002(2)
C10 0.040(2) 0.050(2) 0.090(3) -0.026(2) 0.007(2) -0.0010(19)
C11 0.043(2) 0.053(2) 0.087(3) -0.032(2) -0.020(2) 0.0036(19)
C12 0.037(2) 0.050(2) 0.055(2) -0.0210(18) -0.0135(18) 0.0038(17)
C13 0.0355(19) 0.0293(17) 0.053(2) -0.0161(16) -0.0090(17) 0.0058(15)
C14 0.047(3) 0.087(4) 0.135(5) -0.043(3) 0.009(3) -0.019(3)
C15 0.039(2) 0.0365(18) 0.0362(18) -0.0158(15) -0.0061(16) 0.0033(16)
C16 0.044(2) 0.066(3) 0.068(3) -0.042(2) -0.017(2) 0.0045(19)
C17 0.043(2) 0.072(3) 0.091(3) -0.045(3) -0.020(2) 0.005(2)
C18 0.056(3) 0.045(2) 0.080(3) -0.031(2) -0.031(2) 0.0065(19)
C19 0.060(3) 0.056(2) 0.064(3) -0.037(2) -0.027(2) 0.007(2)
C20 0.047(2) 0.052(2) 0.062(2) -0.0314(19) -0.0212(19) 0.0080(18)
C21 0.045(2) 0.0324(18) 0.055(2) -0.0203(16) -0.0159(18) 0.0001(16)
C22 0.071(3) 0.071(3) 0.106(4) -0.051(3) -0.048(3) 0.009(2)
C23 0.048(2) 0.052(2) 0.078(3) -0.037(2) -0.010(2) 0.0051(19)
C24 0.054(3) 0.054(2) 0.077(3) -0.038(2) -0.008(2) 0.013(2)
C25 0.048(2) 0.051(2) 0.052(2) -0.0226(19) -0.0053(18) 0.0111(19)
C26 0.042(2) 0.066(3) 0.089(3) -0.047(2) -0.013(2) 0.004(2)
C27 0.046(2) 0.052(2) 0.076(3) -0.038(2) -0.019(2) 0.0128(19)
C28 0.040(2) 0.0364(18) 0.0324(17) -0.0133(14) -0.0066(15) 0.0050(15)
C29 0.046(3) 0.076(3) 0.107(4) -0.045(3) -0.011(2) 0.017(2)
C30 0.044(2) 0.0381(19) 0.0389(19) -0.0180(15) -0.0123(16) 0.0020(16)
C31 0.071(3) 0.074(3) 0.056(3) -0.036(2) -0.019(2) 0.024(2)
C32 0.161(6) 0.173(6) 0.087(4) -0.094(4) -0.043(4) 0.101(5)
C33 0.060(3) 0.048(2) 0.052(2) -0.0233(19) -0.0161(19) 0.0066(19)
C34 0.128(5) 0.072(3) 0.087(3) -0.060(3) -0.022(3) 0.006(3)
C35 0.053(3) 0.070(3) 0.057(3) -0.027(2) -0.006(2) 0.002(2)
C36 0.104(4) 0.071(3) 0.075(3) -0.006(3) 0.014(3) -0.017(3)
C37 0.063(3) 0.049(2) 0.050(2) -0.0277(19) -0.020(2) 0.005(2)
C38 0.100(4) 0.054(3) 0.052(2) -0.014(2) -0.029(2) 0.006(2)
C39 0.049(3) 0.056(3) 0.099(3) -0.034(2) -0.015(2) 0.008(2)
C40 0.064(3) 0.052(3) 0.136(4) -0.045(3) -0.026(3) 0.019(2)
C41 0.056(3) 0.075(3) 0.074(3) -0.043(2) -0.018(2) 0.022(2)
C42 0.044(2) 0.070(3) 0.073(3) -0.035(2) -0.007(2) 0.008(2)
C43 0.054(3) 0.052(2) 0.073(3) -0.027(2) -0.014(2) 0.008(2)
C44 0.040(2) 0.050(2) 0.044(2) -0.0212(17) -0.0078(17) 0.0074(18)
C45 0.055(3) 0.098(4) 0.133(4) -0.068(3) -0.031(3) 0.029(3)
C46 0.045(2) 0.062(2) 0.067(3) -0.040(2) -0.004(2) 0.0024(19)
C47 0.061(3) 0.065(3) 0.089(3) -0.054(3) -0.018(2) 0.002(2)
C48 0.047(2) 0.043(2) 0.072(3) -0.029(2) -0.015(2) 0.0039(18)
C49 0.035(2) 0.086(3) 0.091(3) -0.053(3) -0.014(2) 0.011(2)
C50 0.046(2) 0.077(3) 0.074(3) -0.052(2) -0.010(2) 0.009(2)
C51 0.041(2) 0.0354(18) 0.044(2) -0.0170(16) -0.0076(16) 0.0018(16)
C52 0.055(3) 0.070(3) 0.117(4) -0.052(3) -0.032(3) 0.008(2)
C53 0.046(2) 0.0382(19) 0.042(2) -0.0175(16) -0.0075(17) 0.0025(17)
C54 0.048(2) 0.060(2) 0.060(2) -0.029(2) -0.007(2) -0.004(2)
C55 0.041(2) 0.059(3) 0.077(3) -0.032(2) -0.012(2) -0.0044(19)
C56 0.048(2) 0.041(2) 0.089(3) -0.032(2) 0.006(2) -0.0008(18)
C57 0.049(2) 0.054(2) 0.061(2) -0.028(2) 0.006(2) -0.0007(19)
C58 0.046(2) 0.049(2) 0.054(2) -0.0248(18) -0.0013(18) -0.0023(18)
C59 0.041(2) 0.0330(18) 0.054(2) -0.0212(16) -0.0010(17) -0.0004(16)
C60 0.050(3) 0.077(3) 0.114(4) -0.040(3) 0.017(3) -0.006(2)
C61 0.044(2) 0.050(2) 0.042(2) -0.0245(17) 0.0009(17) -0.0030(17)
C62 0.053(2) 0.056(2) 0.039(2) -0.0217(18) -0.0047(18) -0.0033(19)
C63 0.051(2) 0.048(2) 0.050(2) -0.0241(18) -0.0151(18) 0.0080(18)
C64 0.043(2) 0.064(2) 0.046(2) -0.0294(19) -0.0019(17) 0.0053(19)
C65 0.047(2) 0.058(2) 0.040(2) -0.0236(18) -0.0084(17) 0.0007(18)
C66 0.042(2) 0.0345(18) 0.0402(19) -0.0192(15) -0.0062(16) -0.0014(15)
C67 0.062(3) 0.088(3) 0.061(3) -0.033(2) -0.021(2) 0.022(2)
C68 0.047(2) 0.0355(19) 0.0403(19) -0.0175(15) -0.0051(17) -0.0010(16)
C69 0.073(3) 0.078(3) 0.074(3) -0.032(3) -0.019(3) 0.004(3)
C70 0.147(6) 0.092(4) 0.089(4) 0.002(3) -0.022(4) 0.024(4)
C71 0.060(3) 0.053(2) 0.050(2) -0.025(2) -0.001(2) -0.001(2)
C72 0.099(4) 0.064(3) 0.056(3) -0.016(2) 0.009(3) -0.014(3)
C73 0.073(3) 0.109(4) 0.076(3) -0.057(3) 0.011(3) -0.026(3)
C74 0.157(6) 0.245(8) 0.131(5) -0.150(6) 0.024(5) -0.079(6)
C75 0.057(3) 0.056(2) 0.054(2) -0.029(2) -0.013(2) 0.005(2)
C76 0.108(4) 0.089(3) 0.084(3) -0.065(3) -0.026(3) 0.027(3)
C77 0.100(5) 0.121(5) 0.082(4) -0.052(4) -0.018(3) 0.025(4)
C78 0.169(7) 0.087(4) 0.103(4) -0.045(3) -0.024(4) 0.007(4)

loop_
_atom_type_symbol
_atom_type_description
_atom_type_scat_dispersion_real
_atom_type_scat_dispersion_imag
_atom_type_scat_source
C C 0.0033 0.0016 'International Tables Vol C Tables 4.2.6.8 and 6.1.1.4'
Mo Mo -1.6832 0.6857 'International Tables Vol C Tables 4.2.6.8 and 6.1.1.4'
N N 0.0061 0.0033 'International Tables Vol C Tables 4.2.6.8 and 6.1.1.4'
H H 0.0000 0.0000 'International Tables Vol C Tables 4.2.6.8 and 6.1.1.4'

loop_
_geom_angle_atom_site_label_1
_geom_angle_atom_site_label_2
_geom_angle_atom_site_label_3
_geom_angle
N3 Mo1 N1 93.42(10)
N3 Mo1 Mo2 92.14(7)
N1 Mo1 Mo2 93.17(7)
N3 Mo1 N7 87.75(11)
N1 Mo1 N7 164.15(11)
Mo2 Mo1 N7 102.58(8)
N3 Mo1 N5 163.53(11)
N1 Mo1 N5 90.57(10)
Mo2 Mo1 N5 103.61(8)
N7 Mo1 N5 84.15(11)
N2 Mo2 N4 95.33(10)
N2 Mo2 Mo1 91.69(7)
N4 Mo2 Mo1 92.24(7)
N2 Mo2 N8 166.14(11)
N4 Mo2 N8 86.88(10)
Mo1 Mo2 N8 101.91(8)
N2 Mo2 N6 88.17(10)
N4 Mo2 N6 167.24(10)
Mo1 Mo2 N6 99.93(8)
N8 Mo2 N6 86.88(10)
N9 Mo3 N11 94.19(10)
N9 Mo3 Mo4 92.51(8)
N11 Mo3 Mo4 91.64(8)
N9 Mo3 N13 84.16(11)
N11 Mo3 N13 165.20(11)
Mo4 Mo3 N13 103.12(8)
N9 Mo3 N15 162.32(12)
N11 Mo3 N15 92.94(11)
Mo4 Mo3 N15 103.44(9)
N13 Mo3 N15 84.81(12)
N12 Mo4 N10 92.58(10)
N12 Mo4 Mo3 92.77(7)
N10 Mo4 Mo3 92.03(7)
N12 Mo4 N16 90.31(10)
N10 Mo4 N16 166.71(11)
Mo3 Mo4 N16 100.79(8)
N12 Mo4 N14 165.25(11)
N10 Mo4 N14 87.93(10)
Mo3 Mo4 N14 101.94(8)
N16 Mo4 N14 86.01(11)
C15 N1 C6 120.1(3)
C15 N1 Mo1 117.1(2)
C6 N1 Mo1 122.5(2)
C15 N2 C13 118.3(3)
C15 N2 Mo2 118.3(2)
C13 N2 Mo2 123.4(2)
C30 N3 C21 119.7(3)
C30 N3 Mo1 118.5(2)
C21 N3 Mo1 121.7(2)
C30 N4 C28 120.0(3)
C30 N4 Mo2 117.2(2)
C28 N4 Mo2 122.5(2)
C31 N5 Mo1 172.0(3)
C33 N6 Mo2 177.9(3)
C35 N7 Mo1 178.3(4)
C37 N8 Mo2 177.5(3)
C53 N9 C44 121.0(3)
C53 N9 Mo3 118.2(2)
C44 N9 Mo3 119.4(2)
C53 N10 C51 119.3(3)
C53 N10 Mo4 117.8(2)
C51 N10 Mo4 122.9(2)
C68 N11 C59 119.2(3)
C68 N11 Mo3 118.6(2)
C59 N11 Mo3 121.6(2)
C68 N12 C66 119.9(3)
C68 N12 Mo4 117.7(2)
C66 N12 Mo4 122.3(2)
C69 N13 Mo3 173.9(4)
C71 N14 Mo4 178.7(3)
C73 N15 Mo3 171.0(4)
C75 N16 Mo4 177.7(3)
C2 C1 C6 121.5(3)
C2 C1 H1 119.2
C6 C1 H1 119.2
C1 C2 C3 121.5(4)
C1 C2 H2 119.3
C3 C2 H2 119.3
C4 C3 C2 116.3(3)
C4 C3 C7 123.1(4)
C2 C3 C7 120.6(4)
C3 C4 C5 123.0(4)
C3 C4 H4 118.5
C5 C4 H4 118.5
C6 C5 C4 120.2(3)
C6 C5 H5 119.9
C4 C5 H5 119.9
C5 C6 C1 117.3(3)
C5 C6 N1 124.1(3)
C1 C6 N1 118.6(3)
C3 C7 H7A 109.5
C3 C7 H7B 109.5
H7A C7 H7B 109.5
C3 C7 H7C 109.5
H7A C7 H7C 109.5
H7B C7 H7C 109.5
C9 C8 C13 120.0(4)
C9 C8 H8 120.0
C13 C8 H8 120.0
C8 C9 C10 121.1(4)
C8 C9 H9 119.4
C10 C9 H9 119.4
C11 C10 C9 118.2(4)
C11 C10 C14 121.2(4)
C9 C10 C14 120.6(4)
C10 C11 C12 121.5(4)
C10 C11 H11 119.3
C12 C11 H11 119.3
C13 C12 C11 120.2(4)
C13 C12 H12 119.9
C11 C12 H12 119.9
C12 C13 C8 118.9(3)
C12 C13 N2 119.9(3)
C8 C13 N2 121.1(3)
C10 C14 H14A 109.5
C10 C14 H14B 109.5
H14A C14 H14B 109.5
C10 C14 H14C 109.5
H14A C14 H14C 109.5
H14B C14 H14C 109.5
N2 C15 N1 119.6(3)
N2 C15 H15 120.2
N1 C15 H15 120.2
C17 C16 C21 120.7(4)
C17 C16 H16 119.6
C21 C16 H16 119.6
C18 C17 C16 121.7(4)
C18 C17 H17 119.1
C16 C17 H17 119.1
C17 C18 C19 117.7(4)
C17 C18 C22 121.2(4)
C19 C18 C22 121.1(4)
C18 C19 C20 121.8(4)
C18 C19 H19 119.1
C20 C19 H19 119.1
C19 C20 C21 120.5(4)
C19 C20 H20 119.7
C21 C20 H20 119.7
C20 C21 C16 117.5(3)
C20 C21 N3 123.4(3)
C16 C21 N3 118.9(3)
C18 C22 H22A 109.5
C18 C22 H22B 109.5
H22A C22 H22B 109.5
C18 C22 H22C 109.5
H22A C22 H22C 109.5
H22B C22 H22C 109.5
C28 C23 C24 120.0(4)
C28 C23 H23 120.0
C24 C23 H23 120.0
C23 C24 C25 123.2(4)
C23 C24 H24 118.4
C25 C24 H24 118.4
C26 C25 C24 115.5(3)
C26 C25 C29 122.0(4)
C24 C25 C29 122.5(4)
C25 C26 C27 122.2(4)
C25 C26 H26 118.9
C27 C26 H26 118.9
C28 C27 C26 121.0(3)
C28 C27 H27 119.5
C26 C27 H27 119.5
C27 C28 C23 118.0(3)
C27 C28 N4 118.6(3)
C23 C28 N4 123.4(3)
C25 C29 H29A 109.5
C25 C29 H29B 109.5
H29A C29 H29B 109.5
C25 C29 H29C 109.5
H29A C29 H29C 109.5
H29B C29 H29C 109.5
N3 C30 N4 119.6(3)
N3 C30 H30 120.2
N4 C30 H30 120.2
N5 C31 C32 178.7(5)
C31 C32 H32A 109.5
C31 C32 H32B 109.5
H32A C32 H32B 109.5
C31 C32 H32C 109.5
H32A C32 H32C 109.5
H32B C32 H32C 109.5
N6 C33 C34 179.3(4)
C33 C34 H34A 109.5
C33 C34 H34B 109.5
H34A C34 H34B 109.5
C33 C34 H34C 109.5
H34A C34 H34C 109.5
H34B C34 H34C 109.5
N7 C35 C36 179.2(5)
C35 C36 H36A 109.5
C35 C36 H36B 109.5
H36A C36 H36B 109.5
C35 C36 H36C 109.5
H36A C36 H36C 109.5
H36B C36 H36C 109.5
N8 C37 C38 178.6(5)
C37 C38 H38A 109.5
C37 C38 H38B 109.5
H38A C38 H38B 109.5
C37 C38 H38C 109.5
H38A C38 H38C 109.5
H38B C38 H38C 109.5
C44 C39 C40 119.8(4)
C44 C39 H39 120.1
C40 C39 H39 120.1
C41 C40 C39 121.7(4)
C41 C40 H40 119.1
C39 C40 H40 119.1
C42 C41 C40 117.9(4)
C42 C41 C45 120.8(4)
C40 C41 C45 121.3(4)
C41 C42 C43 121.3(4)
C41 C42 H42 119.4
C43 C42 H42 119.4
C42 C43 C44 121.3(4)
C42 C43 H43 119.4
C44 C43 H43 119.4
C39 C44 C43 118.0(3)
C39 C44 N9 123.6(3)
C43 C44 N9 118.3(3)
C41 C45 H45A 109.5
C41 C45 H45B 109.5
H45A C45 H45B 109.5
C41 C45 H45C 109.5
H45A C45 H45C 109.5
H45B C45 H45C 109.5
C51 C46 C47 121.0(4)
C51 C46 H46 119.5
C47 C46 H46 119.5
C48 C47 C46 122.3(4)
C48 C47 H47 118.9
C46 C47 H47 118.9
C49 C48 C47 116.9(4)
C49 C48 C52 120.8(4)
C47 C48 C52 122.3(4)
C48 C49 C50 122.2(4)
C48 C49 H49 118.9
C50 C49 H49 118.9
C49 C50 C51 120.6(4)
C49 C50 H50 119.7
C51 C50 H50 119.7
C46 C51 C50 117.1(3)
C46 C51 N10 123.7(3)
C50 C51 N10 119.2(3)
C48 C52 H52A 109.5
C48 C52 H52B 109.5
H52A C52 H52B 109.5
C48 C52 H52C 109.5
H52A C52 H52C 109.5
H52B C52 H52C 109.5
N10 C53 N9 119.0(3)
N10 C53 H53 120.5
N9 C53 H53 120.5
C55 C54 C59 121.0(4)
C55 C54 H54 119.5
C59 C54 H54 119.5
C54 C55 C56 120.8(4)
C54 C55 H55 119.6
C56 C55 H55 119.6
C57 C56 C55 118.2(4)
C57 C56 C60 121.2(4)
C55 C56 C60 120.6(4)
C56 C57 C58 121.6(4)
C56 C57 H57 119.2
C58 C57 H57 119.2
C57 C58 C59 120.0(4)
C57 C58 H58 120.0
C59 C58 H58 120.0
C54 C59 C58 118.4(3)
C54 C59 N11 119.5(3)
C58 C59 N11 121.8(3)
C56 C60 H60A 109.5
C56 C60 H60B 109.5
H60A C60 H60B 109.5
C56 C60 H60C 109.5
H60A C60 H60C 109.5
H60B C60 H60C 109.5
C62 C61 C66 119.5(3)
C62 C61 H61 120.3
C66 C61 H61 120.3
C61 C62 C63 122.4(3)
C61 C62 H62 118.8
C63 C62 H62 118.8
C64 C63 C62 117.3(3)
C64 C63 C67 120.6(3)
C62 C63 C67 122.1(3)
C63 C64 C65 121.3(3)
C63 C64 H64 119.3
C65 C64 H64 119.3
C66 C65 C64 120.0(3)
C66 C65 H65 120.0
C64 C65 H65 120.0
C65 C66 C61 119.4(3)
C65 C66 N12 119.0(3)
C61 C66 N12 121.6(3)
C63 C67 H67A 109.5
C63 C67 H67B 109.5
H67A C67 H67B 109.5
C63 C67 H67C 109.5
H67A C67 H67C 109.5
H67B C67 H67C 109.5
N12 C68 N11 119.2(3)
N12 C68 H68 120.4
N11 C68 H68 120.4
N13 C69 C70 178.9(6)
C69 C70 H70A 109.5
C69 C70 H70B 109.5
H70A C70 H70B 109.5
C69 C70 H70C 109.5
H70A C70 H70C 109.5
H70B C70 H70C 109.5
N14 C71 C72 179.7(5)
C71 C72 H72A 109.5
C71 C72 H72B 109.5
H72A C72 H72B 109.5
C71 C72 H72C 109.5
H72A C72 H72C 109.5
H72B C72 H72C 109.5
N15 C73 C74 179.0(6)
C73 C74 H74A 109.5
C73 C74 H74B 109.5
H74A C74 H74B 109.5
C73 C74 H74C 109.5
H74A C74 H74C 109.5
H74B C74 H74C 109.5
N16 C75 C76 179.0(4)
C75 C76 H76A 109.5
C75 C76 H76B 109.5
H76A C76 H76B 109.5
C75 C76 H76C 109.5
H76A C76 H76C 109.5
H76B C76 H76C 109.5
N17 C77 C78 174.2(8)
C77 C78 H78A 109.5
C77 C78 H78B 109.5
H78A C78 H78B 109.5
C77 C78 H78C 109.5
H78A C78 H78C 109.5
H78B C78 H78C 109.5

loop_
_geom_bond_atom_site_label_1
_geom_bond_atom_site_label_2
_geom_bond_distance
Mo1 N3 2.097(3)
Mo1 N1 2.106(3)
Mo1 Mo2 2.1170(4)
Mo1 N7 2.157(3)
Mo1 N5 2.179(3)
Mo2 N2 2.110(3)
Mo2 N4 2.116(3)
Mo2 N8 2.167(3)
Mo2 N6 2.175(3)
Mo3 N9 2.096(3)
Mo3 N11 2.097(3)
Mo3 Mo4 2.1199(4)
Mo3 N13 2.158(3)
Mo3 N15 2.167(3)
Mo4 N12 2.099(3)
Mo4 N10 2.118(3)
Mo4 N16 2.170(3)
Mo4 N14 2.180(3)
N1 C15 1.330(4)
N1 C6 1.431(4)
N2 C15 1.326(4)
N2 C13 1.433(4)
N3 C30 1.313(4)
N3 C21 1.431(4)
N4 C30 1.326(4)
N4 C28 1.430(4)
N5 C31 1.117(4)
N6 C33 1.121(4)
N7 C35 1.123(4)
N8 C37 1.130(4)
N9 C53 1.334(4)
N9 C44 1.421(4)
N10 C53 1.321(4)
N10 C51 1.420(4)
N11 C68 1.328(4)
N11 C59 1.427(4)
N12 C68 1.318(4)
N12 C66 1.436(4)
N13 C69 1.115(5)
N14 C71 1.127(4)
N15 C73 1.125(5)
N16 C75 1.131(4)
N17 C77 1.095(7)
C1 C2 1.374(5)
C1 C6 1.388(5)
C1 H1 0.9500
C2 C3 1.393(5)
C2 H2 0.9500
C3 C4 1.372(5)
C3 C7 1.498(5)
C4 C5 1.384(5)
C4 H4 0.9500
C5 C6 1.383(4)
C5 H5 0.9500
C7 H7A 0.9800
C7 H7B 0.9800
C7 H7C 0.9800
C8 C9 1.381(5)
C8 C13 1.386(5)
C8 H8 0.9500
C9 C10 1.391(6)
C9 H9 0.9500
C10 C11 1.366(5)
C10 C14 1.524(5)
C11 C12 1.385(5)
C11 H11 0.9500
C12 C13 1.383(4)
C12 H12 0.9500
C14 H14A 0.9800
C14 H14B 0.9800
C14 H14C 0.9800
C15 H15 0.9500
C16 C17 1.381(5)
C16 C21 1.388(5)
C16 H16 0.9500
C17 C18 1.367(5)
C17 H17 0.9500
C18 C19 1.371(5)
C18 C22 1.517(5)
C19 C20 1.381(5)
C19 H19 0.9500
C20 C21 1.387(5)
C20 H20 0.9500
C22 H22A 0.9800
C22 H22B 0.9800
C22 H22C 0.9800
C23 C28 1.375(5)
C23 C24 1.380(5)
C23 H23 0.9500
C24 C25 1.386(5)
C24 H24 0.9500
C25 C26 1.372(5)
C25 C29 1.504(5)
C26 C27 1.387(5)
C26 H26 0.9500
C27 C28 1.374(5)
C27 H27 0.9500
C29 H29A 0.9800
C29 H29B 0.9800
C29 H29C 0.9800
C30 H30 0.9500
C31 C32 1.467(6)
C32 H32A 0.9800
C32 H32B 0.9800
C32 H32C 0.9800
C33 C34 1.481(5)
C34 H34A 0.9800
C34 H34B 0.9800
C34 H34C 0.9800
C35 C36 1.458(6)
C36 H36A 0.9800
C36 H36B 0.9800
C36 H36C 0.9800
C37 C38 1.468(5)
C38 H38A 0.9800
C38 H38B 0.9800
C38 H38C 0.9800
C39 C44 1.374(5)
C39 C40 1.387(5)
C39 H39 0.9500
C40 C41 1.387(6)
C40 H40 0.9500
C41 C42 1.345(5)
C41 C45 1.510(5)
C42 C43 1.381(5)
C42 H42 0.9500
C43 C44 1.382(5)
C43 H43 0.9500
C45 H45A 0.9800
C45 H45B 0.9800
C45 H45C 0.9800
C46 C51 1.375(5)
C46 C47 1.381(5)
C46 H46 0.9500
C47 C48 1.368(5)
C47 H47 0.9500
C48 C49 1.366(5)
C48 C52 1.519(5)
C49 C50 1.382(5)
C49 H49 0.9500
C50 C51 1.392(5)
C50 H50 0.9500
C52 H52A 0.9800
C52 H52B 0.9800
C52 H52C 0.9800
C53 H53 0.9500
C54 C55 1.375(5)
C54 C59 1.382(5)
C54 H54 0.9500
C55 C56 1.380(5)
C55 H55 0.9500
C56 C57 1.377(5)
C56 C60 1.526(5)
C57 C58 1.378(5)
C57 H57 0.9500
C58 C59 1.389(5)
C58 H58 0.9500
C60 H60A 0.9800
C60 H60B 0.9800
C60 H60C 0.9800
C61 C62 1.365(5)
C61 C66 1.394(4)
C61 H61 0.9500
C62 C63 1.396(5)
C62 H62 0.9500
C63 C64 1.379(5)
C63 C67 1.518(5)
C64 C65 1.391(5)
C64 H64 0.9500
C65 C66 1.380(4)
C65 H65 0.9500
C67 H67A 0.9800
C67 H67B 0.9800
C67 H67C 0.9800
C68 H68 0.9500
C69 C70 1.482(6)
C70 H70A 0.9800
C70 H70B 0.9800
C70 H70C 0.9800
C71 C72 1.473(5)
C72 H72A 0.9800
C72 H72B 0.9800
C72 H72C 0.9800
C73 C74 1.467(6)
C74 H74A 0.9800
C74 H74B 0.9800
C74 H74C 0.9800
C75 C76 1.474(5)
C76 H76A 0.9800
C76 H76B 0.9800
C76 H76C 0.9800
C77 C78 1.447(7)
C78 H78A 0.9800
C78 H78B 0.9800
C78 H78C 0.9800
